data_2202304
loop_
_publ_author_name
'Jonathan P. H. Charmant'
'Nicholas C. Norman'
'A. Guy Orpen'
'Jonathan Starbuck'

_publ_section_title
;
 4,4'-Bipyridyl adduct of an iodoantimonate anion linked by a
 4,4'-bipyridinium cation
;
_journal_issue 11
_journal_name_full 'Acta Crystallographica Section E'
_journal_page_first m997
_journal_page_last m999
_journal_paper_doi 10.1107/S1600536803022347
_journal_volume 59
_journal_year 2003
_chemical_formula_iupac '(C10 H8 N) [Sb2 I8 (C10 H8 N2)2]'
_chemical_formula_moiety 'C10 H10 N2 2+ , C20 H16 I8 N4 Sb2 2-'
_chemical_formula_sum 'C30 H26 I8 N6 Sb2'
_chemical_formula_weight 1629.26
_chemical_name_systematic
;
4,4'-bipyridinium(2+) di-\m-iodo-bis[(4,4'-bipyridyl)triiodoantimony(III)]
;
_space_group_IT_number 14
_symmetry_cell_setting monoclinic
_symmetry_space_group_name_Hall '-P 2yn'
_symmetry_space_group_name_H-M 'P 1 21/n 1'
_atom_sites_solution_hydrogens geom
_atom_sites_solution_primary direct
_atom_sites_solution_secondary difmap
_audit_creation_method SHELXL97
_cell_angle_alpha 90.00
_cell_angle_beta 95.570(16)
_cell_angle_gamma 90.00
_cell_formula_units_Z 2
_cell_length_a 9.6444(19)
_cell_length_b 12.678(2)
_cell_length_c 18.097(2)
_cell_measurement_reflns_used 5693
_cell_measurement_temperature 173(2)
_cell_measurement_theta_max 27
_cell_measurement_theta_min 2
_cell_volume 2202.3(6)
_computing_cell_refinement 'SAINT (Siemens, 1996)'
_computing_data_collection 'SMART (Siemens, 1996)'
_computing_data_reduction 'SHELXTL (Siemens, 1996)'
_computing_molecular_graphics SHELXTL
_computing_publication_material SHELXTL
_computing_structure_refinement SHELXTL
_computing_structure_solution SHELXTL
_diffrn_ambient_temperature 173(2)
_diffrn_detector_area_resol_mean 8.192
_diffrn_measured_fraction_theta_full 0.994
_diffrn_measured_fraction_theta_max 0.994
_diffrn_measurement_device_type 'Siemens SMART CCD area-detector'
_diffrn_measurement_method 'Frames, each covering 0.3\% in \w'
_diffrn_radiation_monochromator graphite
_diffrn_radiation_source 'fine-focus sealed tube'
_diffrn_radiation_type MoK\a
_diffrn_radiation_wavelength 0.71073
_diffrn_reflns_av_R_equivalents 0.0490
_diffrn_reflns_av_sigmaI/netI 0.0679
_diffrn_reflns_limit_h_max 5
_diffrn_reflns_limit_h_min -12
_diffrn_reflns_limit_k_max 16
_diffrn_reflns_limit_k_min -15
_diffrn_reflns_limit_l_max 23
_diffrn_reflns_limit_l_min -23
_diffrn_reflns_number 13744
_diffrn_reflns_theta_full 27.49
_diffrn_reflns_theta_max 27.49
_diffrn_reflns_theta_min 1.96
_diffrn_standards_decay_% 0
_exptl_absorpt_coefficient_mu 6.862
_exptl_absorpt_correction_T_max 0.710
_exptl_absorpt_correction_T_min 0.528
_exptl_absorpt_correction_type multi-scan
_exptl_absorpt_process_details '(SADABS; Sheldrick, 1996)'
_exptl_crystal_colour orange
_exptl_crystal_density_diffrn 2.608
_exptl_crystal_density_method 'not measured'
_exptl_crystal_description block
_exptl_crystal_F_000 1548
_exptl_crystal_size_max 0.20
_exptl_crystal_size_mid 0.10
_exptl_crystal_size_min 0.05
_refine_diff_density_max 1.349
_refine_diff_density_min -1.560
_refine_ls_extinction_coef 0.00028(5)
_refine_ls_extinction_expression Fc^*^=kFc[1+0.001xFc^2^\l^3^/sin(2\q)]^-1/4^
_refine_ls_extinction_method SHELXTL
_refine_ls_goodness_of_fit_ref 0.965
_refine_ls_hydrogen_treatment constr
_refine_ls_matrix_type full
_refine_ls_number_parameters 234
_refine_ls_number_reflns 5038
_refine_ls_number_restraints 0
_refine_ls_restrained_S_all 0.965
_refine_ls_R_factor_all 0.0859
_refine_ls_R_factor_gt 0.0408
_refine_ls_shift/su_max 0.001
_refine_ls_shift/su_mean 0.000
_refine_ls_structure_factor_coef Fsqd
_refine_ls_weighting_details 'calc w = 1/[\s^2^(Fo^2^)+(0.0291P)^2^] where P = (Fo^2^+2Fc^2^)/3'
_refine_ls_weighting_scheme calc
_refine_ls_wR_factor_gt 0.0667
_refine_ls_wR_factor_ref 0.0787
_reflns_number_gt 3230
_reflns_number_total 5038
_reflns_threshold_expression I>2\s(I)
_cod_data_source_file br6118.cif
_cod_data_source_block I
_cod_depositor_comments
;
The following automatic conversions were performed:
'_symmetry_cell_setting' value 'Monoclinic' changed to 'monoclinic'
according to '/home/saulius/struct/CIF-dictionaries/cif_core.dic'
dictionary named 'cif_core.dic' version 2.4.1 from 2010-06-29.

Automatic conversion script
Id: cif_fix_enum 1527 2010-12-29 10:47:43Z saulius 

The following automatic conversions were performed:

'_symmetry_cell_setting' value 'Monoclinic' changed to 'monoclinic'
according to /home/saulius/struct/CIF-dictionaries/cif_core.dic
dictionary named 'cif_core.dic' version 2.4.1 from 2010-06-29.

Automatic conversion script
Id: cif_fix_values 1715 2011-07-08 13:25:40Z adriana 
;
_cod_original_sg_symbol_H-M 'P 21/n'
_cod_database_code 2202304
_cod_database_fobs_code 2202304

loop_
_symmetry_equiv_pos_as_xyz
'x, y, z'
'-x+1/2, y+1/2, -z+1/2'
'-x, -y, -z'
'x-1/2, -y-1/2, z-1/2'

loop_
_atom_site_label
_atom_site_fract_x
_atom_site_fract_y
_atom_site_fract_z
_atom_site_U_iso_or_equiv
_atom_site_adp_type
_atom_site_calc_flag
_atom_site_refinement_flags
_atom_site_occupancy
_atom_site_disorder_assembly
_atom_site_disorder_group
_atom_site_type_symbol
C1 0.3904(13) 0.7885(10) 0.4554(7) 0.045(4) Uani d P 0.659(11) A 1 C
H1 0.3067 0.7649 0.4736 0.054 Uiso calc PR 0.659(11) A 1 H
C2 0.3837(13) 0.8477(9) 0.3923(7) 0.041(4) Uani d P 0.659(11) A 1 C
H2 0.2962 0.8629 0.3657 0.049 Uiso calc PR 0.659(11) A 1 H
C1' 0.483(4) 0.872(2) 0.4949(15) 0.079(9) Uani d P 0.341(11) A 2 C
H1' 0.4646 0.9037 0.5405 0.095 Uiso calc PR 0.341(11) A 2 H
C2' 0.476(3) 0.932(2) 0.4313(14) 0.067(9) Uani d P 0.341(11) A 2 C
H2' 0.4467 1.0039 0.4323 0.080 Uiso calc PR 0.341(11) A 2 H
C3 0.5127(8) 0.8878(6) 0.3659(4) 0.0357(18) Uani d . 1 . . C
C4 0.6268(13) 0.8487(12) 0.4027(8) 0.050(4) Uani d P 0.659(11) A 1 C
H4 0.7137 0.8613 0.3837 0.061 Uiso calc PR 0.659(11) A 1 H
C5 0.6258(15) 0.7900(12) 0.4678(8) 0.047(4) Uani d P 0.659(11) A 1 C
H5 0.7122 0.7704 0.4937 0.056 Uiso calc PR 0.659(11) A 1 H
C4' 0.574(4) 0.799(2) 0.3654(16) 0.079(9) Uani d P 0.341(11) A 2 C
H4' 0.6088 0.7718 0.3218 0.095 Uiso calc PR 0.341(11) A 2 H
C5' 0.588(4) 0.743(2) 0.4339(16) 0.067(9) Uani d P 0.341(11) A 2 C
H5' 0.6538 0.6864 0.4385 0.080 Uiso calc PR 0.341(11) A 2 H
C6 0.3932(9) 1.0762(6) 0.2124(4) 0.041(2) Uani d . 1 A . C
H6 0.3145 1.1192 0.1979 0.049 Uiso calc R 1 . . H
C7 0.3950(8) 1.0165(6) 0.2759(4) 0.0374(19) Uani d . 1 . . C
H7 0.3181 1.0189 0.3049 0.045 Uiso calc R 1 A . H
C8 0.5072(8) 0.9534(6) 0.2976(4) 0.0330(18) Uani d . 1 A . C
C9 0.6159(9) 0.9530(7) 0.2535(4) 0.047(2) Uani d . 1 . . C
H9 0.6956 0.9104 0.2664 0.057 Uiso calc R 1 A . H
C10 0.6084(10) 1.0147(7) 0.1904(5) 0.054(2) Uani d . 1 A . C
H10 0.6838 1.0138 0.1603 0.065 Uiso calc R 1 . . H
N1 0.5164(8) 0.7625(5) 0.4931(4) 0.0454(18) Uani d . 1 . . N
N2 0.4993(7) 1.0750(5) 0.1708(3) 0.0368(16) Uani d . 1 . . N
Sb1 0.51916(5) 0.62082(4) 0.59623(3) 0.03187(14) Uani d . 1 . . Sb
I1 0.32731(6) 0.75800(4) 0.66135(3) 0.04248(15) Uani d . 1 . . I
I2 0.26512(6) 0.51266(4) 0.49351(3) 0.04121(15) Uani d . 1 . . I
I3 0.76038(6) 0.72265(4) 0.66929(3) 0.04023(15) Uani d . 1 . . I
I4 0.50347(6) 0.45484(5) 0.70763(3) 0.05013(18) Uani d . 1 . . I
C11 0.4969(10) 1.2577(7) 0.0049(5) 0.052(2) Uani d . 1 . . C
H11 0.4969 1.1972 -0.0261 0.063 Uiso calc R 1 . . H
C12 0.4971(9) 1.3563(6) -0.0272(5) 0.048(2) Uani d . 1 . . C
H12 0.4965 1.3626 -0.0796 0.057 Uiso calc R 1 . . H
C13 0.4983(8) 1.4463(6) 0.0163(4) 0.0386(19) Uani d . 1 . . C
C14 0.4958(12) 1.4304(7) 0.0915(5) 0.069(3) Uani d . 1 . . C
H14 0.4939 1.4895 0.1237 0.082 Uiso calc R 1 . . H
C15 0.4959(12) 1.3307(8) 0.1206(5) 0.074(3) Uani d . 1 . . C
H15 0.4953 1.3230 0.1728 0.089 Uiso calc R 1 . . H
N3 0.4968(8) 1.2442(6) 0.0790(4) 0.059(2) Uani d . 1 . . N
H3 0.4973 1.1809 0.0989 0.071 Uiso calc R 1 A . H

loop_
_atom_site_aniso_label
_atom_site_aniso_U_11
_atom_site_aniso_U_22
_atom_site_aniso_U_33
_atom_site_aniso_U_12
_atom_site_aniso_U_13
_atom_site_aniso_U_23
C1 0.032(7) 0.066(10) 0.037(7) -0.001(7) 0.006(6) 0.023(7)
C2 0.040(7) 0.037(8) 0.045(7) 0.007(6) -0.006(6) 0.015(6)
C1' 0.17(3) 0.037(12) 0.036(11) 0.031(15) 0.028(14) -0.002(9)
C2' 0.12(2) 0.046(13) 0.042(12) 0.046(14) 0.045(13) 0.030(10)
C3 0.035(4) 0.035(5) 0.037(4) 0.008(4) 0.001(4) -0.001(4)
C4 0.029(7) 0.061(10) 0.062(10) 0.007(7) 0.012(7) 0.033(8)
C5 0.033(8) 0.064(11) 0.042(8) 0.000(7) -0.002(7) 0.009(7)
C4' 0.17(3) 0.037(12) 0.036(11) 0.031(15) 0.028(14) -0.002(9)
C5' 0.12(2) 0.046(13) 0.042(12) 0.046(14) 0.045(13) 0.030(10)
C6 0.049(5) 0.033(4) 0.040(5) 0.009(4) -0.002(4) 0.006(4)
C7 0.039(5) 0.034(4) 0.038(4) -0.002(4) 0.000(4) 0.008(4)
C8 0.041(5) 0.028(4) 0.029(4) -0.004(4) -0.003(4) 0.000(3)
C9 0.045(5) 0.065(6) 0.033(4) 0.013(5) 0.004(4) 0.014(4)
C10 0.050(5) 0.077(7) 0.039(5) 0.007(5) 0.017(4) 0.001(5)
N1 0.056(5) 0.048(4) 0.033(4) 0.014(4) 0.004(4) 0.004(3)
N2 0.040(4) 0.039(4) 0.031(4) -0.002(3) 0.000(3) -0.002(3)
Sb1 0.0387(3) 0.0343(3) 0.0220(2) -0.0001(2) -0.0001(2) 0.0004(2)
I1 0.0436(3) 0.0458(3) 0.0382(3) 0.0017(3) 0.0044(2) -0.0080(2)
I2 0.0432(3) 0.0464(3) 0.0327(3) 0.0038(3) -0.0029(2) -0.0106(2)
I3 0.0435(3) 0.0378(3) 0.0380(3) -0.0052(3) -0.0033(2) -0.0037(2)
I4 0.0458(3) 0.0664(4) 0.0374(3) -0.0049(3) -0.0002(3) 0.0195(3)
C11 0.073(6) 0.041(5) 0.045(5) 0.002(5) 0.013(5) 0.010(4)
C12 0.064(6) 0.047(5) 0.034(4) 0.003(5) 0.015(4) 0.004(4)
C13 0.047(5) 0.039(5) 0.030(4) 0.000(4) 0.007(4) 0.007(4)
C14 0.128(10) 0.046(6) 0.031(5) -0.017(6) 0.004(6) 0.010(4)
C15 0.131(10) 0.062(7) 0.028(5) -0.014(7) 0.002(6) 0.003(5)
N3 0.082(6) 0.047(5) 0.047(5) -0.006(4) 0.004(4) 0.011(4)

loop_
_atom_type_symbol
_atom_type_description
_atom_type_scat_dispersion_real
_atom_type_scat_dispersion_imag
_atom_type_scat_source
C C 0.0033 0.0016 'International Tables Vol C Tables 4.2.6.8 and 6.1.1.4'
H H 0.0000 0.0000 'International Tables Vol C Tables 4.2.6.8 and 6.1.1.4'
N N 0.0061 0.0033 'International Tables Vol C Tables 4.2.6.8 and 6.1.1.4'
Sb Sb -0.5866 1.5461 'International Tables Vol C Tables 4.2.6.8 and 6.1.1.4'
I I -0.4742 1.8119 'International Tables Vol C Tables 4.2.6.8 and 6.1.1.4'

loop_
_geom_angle_atom_site_label_1
_geom_angle_atom_site_label_2
_geom_angle_atom_site_label_3
_geom_angle_site_symmetry_3
_geom_angle
C2 C1 N1 . 121.1(11)
C2 C1 H1 . 119.5
N1 C1 H1 . 119.5
C1 C2 C3 . 119.4(10)
C1 C2 H2 . 120.3
C3 C2 H2 . 120.3
C2' C1' N1 . 121(2)
C2' C1' H1' . 119.5
N1 C1' H1' . 119.5
C1' C2' C3 . 119(2)
C1' C2' H2' . 120.3
C3 C2' H2' . 120.3
C4' C3 C2' . 121.6(17)
C4 C3 C2 . 113.3(9)
C4' C3 C8 . 117.9(15)
C4 C3 C8 . 126.0(9)
C2' C3 C8 . 119.3(11)
C2 C3 C8 . 120.1(7)
C3 C4 C5 . 123.4(12)
C3 C4 H4 . 118.3
C5 C4 H4 . 118.3
N1 C5 C4 . 122.6(12)
N1 C5 H5 . 118.7
C4 C5 H5 . 118.7
C3 C4' C5' . 116(2)
C3 C4' H4' . 121.9
C5' C4' H4' . 121.9
N1 C5' C4' . 125(3)
N1 C5' H5' . 117.3
C4' C5' H5' . 117.3
N2 C6 C7 . 121.3(7)
N2 C6 H6 . 119.4
C7 C6 H6 . 119.4
C8 C7 C6 . 120.4(8)
C8 C7 H7 . 119.8
C6 C7 H7 . 119.8
C7 C8 C9 . 117.3(7)
C7 C8 C3 . 121.9(7)
C9 C8 C3 . 120.8(7)
C8 C9 C10 . 119.7(8)
C8 C9 H9 . 120.1
C10 C9 H9 . 120.1
N2 C10 C9 . 121.7(8)
N2 C10 H10 . 119.1
C9 C10 H10 . 119.1
C5 N1 C1 . 119.4(10)
C5' N1 C1' . 109.5(17)
C5 N1 Sb1 . 120.8(8)
C5' N1 Sb1 . 118.0(11)
C1 N1 Sb1 . 118.1(7)
C1' N1 Sb1 . 130.2(11)
C10 N2 C6 . 119.5(7)
C10 N2 H3 . 123.8
C6 N2 H3 . 115.5
N1 Sb1 I3 . 88.35(16)
N1 Sb1 I1 . 85.05(16)
I3 Sb1 I1 . 93.68(2)
N1 Sb1 I4 . 175.90(17)
I3 Sb1 I4 . 95.73(2)
I1 Sb1 I4 . 94.25(2)
N1 Sb1 I2 . 85.73(16)
I3 Sb1 I2 . 172.38(2)
I1 Sb1 I2 . 90.59(2)
I4 Sb1 I2 . 90.24(2)
N1 Sb1 I2 3_666 87.90(16)
I3 Sb1 I2 3_666 86.25(2)
I1 Sb1 I2 3_666 172.95(2)
I4 Sb1 I2 3_666 92.77(2)
I2 Sb1 I2 3_666 88.74(2)
Sb1 I2 Sb1 3_666 91.26(2)
N3 C11 C12 . 122.2(8)
N3 C11 H11 . 118.9
C12 C11 H11 . 118.9
C11 C12 C13 . 120.5(8)
C11 C12 H12 . 119.8
C13 C12 H12 . 119.8
C14 C13 C12 . 116.2(7)
C14 C13 C13 3_685 122.0(9)
C12 C13 C13 3_685 121.8(9)
C15 C14 C13 . 121.0(9)
C15 C14 H14 . 119.5
C13 C14 H14 . 119.5
N3 C15 C14 . 122.9(9)
N3 C15 H15 . 118.6
C14 C15 H15 . 118.6
C15 N3 C11 . 117.2(8)
C15 N3 H3 . 121.4
C11 N3 H3 . 121.4

loop_
_geom_bond_atom_site_label_1
_geom_bond_atom_site_label_2
_geom_bond_site_symmetry_2
_geom_bond_distance
_geom_bond_publ_flag
C1 C2 . 1.362(15) ?
C1 N1 . 1.375(13) ?
C1 H1 . 0.9500 ?
C2 C3 . 1.466(14) ?
C2 H2 . 0.9500 ?
C1' C2' . 1.38(3) ?
C1' N1 . 1.43(2) ?
C1' H1' . 0.9500 ?
C2' C3 . 1.39(3) ?
C2' H2' . 0.9500 ?
C3 C4' . 1.27(3) ?
C3 C4 . 1.326(14) ?
C3 C8 . 1.486(10) ?
C4 C5 . 1.393(18) ?
C4 H4 . 0.9500 ?
C5 N1 . 1.241(15) ?
C5 H5 . 0.9500 ?
C4' C5' . 1.43(4) ?
C4' H4' . 0.9500 ?
C5' N1 . 1.36(3) ?
C5' H5' . 0.9500 ?
C6 N2 . 1.327(10) ?
C6 C7 . 1.376(10) ?
C6 H6 . 0.9500 ?
C7 C8 . 1.371(10) ?
C7 H7 . 0.9500 ?
C8 C9 . 1.379(11) ?
C9 C10 . 1.380(11) ?
C9 H9 . 0.9500 ?
C10 N2 . 1.321(10) ?
C10 H10 . 0.9500 ?
Sb1 N1 . 2.588(7) yes
Sb1 I3 . 2.8687(8) yes
Sb1 I1 . 2.8741(8) yes
Sb1 I4 . 2.9283(8) yes
Sb1 I2 . 3.2334(9) yes
Sb1 I2 3_666 3.2381(9) yes
I2 Sb1 3_666 3.2381(9) no
C11 N3 . 1.352(10) ?
C11 C12 . 1.378(10) ?
C11 H11 . 0.9500 ?
C12 C13 . 1.386(10) ?
C12 H12 . 0.9500 ?
C13 C14 . 1.379(10) ?
C13 C13 3_685 1.486(14) ?
C14 C15 . 1.368(12) ?
C14 H14 . 0.9500 ?
C15 N3 . 1.331(11) ?
C15 H15 . 0.9500 ?
N3 H3 . 0.8800 ?

loop_
_geom_hbond_atom_site_label_D
_geom_hbond_atom_site_label_H
_geom_hbond_atom_site_label_A
_geom_hbond_distance_DH
_geom_hbond_distance_HA
_geom_hbond_distance_DA
_geom_hbond_angle_DHA
_geom_hbond_publ_flag
N3 H3 N2 0.88 1.87 2.71(2) 160 yes

loop_
_geom_torsion_atom_site_label_1
_geom_torsion_atom_site_label_2
_geom_torsion_atom_site_label_3
_geom_torsion_atom_site_label_4
_geom_torsion_site_symmetry_1
_geom_torsion_site_symmetry_4
_geom_torsion
N1 C1 C2 C3 . . -2.5(19)
N1 C1' C2' C3 . . -5(5)
C1' C2' C3 C4' . . -12(5)
C1' C2' C3 C4 . . -47(3)
C1' C2' C3 C2 . . 69(3)
C1' C2' C3 C8 . . -179(3)
C1 C2 C3 C4' . . 53.3(19)
C1 C2 C3 C4 . . 8.7(17)
C1 C2 C3 C2' . . -68.9(16)
C1 C2 C3 C8 . . -179.4(10)
C4' C3 C4 C5 . . -86(3)
C2' C3 C4 C5 . . 51(2)
C2 C3 C4 C5 . . -10(2)
C8 C3 C4 C5 . . 178.1(12)
C3 C4 C5 N1 . . 6(3)
C4 C3 C4' C5' . . 60(3)
C2' C3 C4' C5' . . 7(5)
C2 C3 C4' C5' . . -57(4)
C8 C3 C4' C5' . . 175(3)
C3 C4' C5' N1 . . 16(6)
N2 C6 C7 C8 . . -0.3(12)
C6 C7 C8 C9 . . 0.1(11)
C6 C7 C8 C3 . . -180.0(7)
C4' C3 C8 C7 . . 146(2)
C4 C3 C8 C7 . . -159.8(11)
C2' C3 C8 C7 . . -46.4(19)
C2 C3 C8 C7 . . 29.3(12)
C4' C3 C8 C9 . . -34(2)
C4 C3 C8 C9 . . 20.2(15)
C2' C3 C8 C9 . . 133.5(18)
C2 C3 C8 C9 . . -150.7(9)
C7 C8 C9 C10 . . 0.1(12)
C3 C8 C9 C10 . . -179.9(8)
C8 C9 C10 N2 . . 0.1(14)
C4 C5 N1 C5' . . 68(2)
C4 C5 N1 C1 . . 1(2)
C4 C5 N1 C1' . . -57.9(19)
C4 C5 N1 Sb1 . . 166.4(11)
C4' C5' N1 C5 . . -89(4)
C4' C5' N1 C1 . . 37(4)
C4' C5' N1 C1' . . -30(5)
C4' C5' N1 Sb1 . . 165(3)
C2 C1 N1 C5 . . -2.7(19)
C2 C1 N1 C5' . . -40(2)
C2 C1 N1 C1' . . 67.7(17)
C2 C1 N1 Sb1 . . -168.2(10)
C2' C1' N1 C5 . . 57(3)
C2' C1' N1 C5' . . 23(4)
C2' C1' N1 C1 . . -67(3)
C2' C1' N1 Sb1 . . -174(2)
C9 C10 N2 C6 . . -0.4(13)
C9 C10 N2 H3 . . 166.4
C7 C6 N2 C10 . . 0.5(12)
C7 C6 N2 H3 . . -167.4
C5 N1 Sb1 I3 . . 43.6(10)
C5' N1 Sb1 I3 . . 90(2)
C1 N1 Sb1 I3 . . -151.2(8)
C1' N1 Sb1 I3 . . -71(2)
C5 N1 Sb1 I1 . . 137.4(10)
C5' N1 Sb1 I1 . . -176(2)
C1 N1 Sb1 I1 . . -57.3(8)
C1' N1 Sb1 I1 . . 23(2)
C5 N1 Sb1 I2 . . -131.6(10)
C5' N1 Sb1 I2 . . -85(2)
C1 N1 Sb1 I2 . . 33.6(8)
C1' N1 Sb1 I2 . . 114(2)
C5 N1 Sb1 I2 . 3_666 -42.7(10)
C5' N1 Sb1 I2 . 3_666 4(2)
C1 N1 Sb1 I2 . 3_666 122.5(8)
C1' N1 Sb1 I2 . 3_666 -157(2)
N1 Sb1 I2 Sb1 . 3_666 87.99(16)
I1 Sb1 I2 Sb1 . 3_666 172.98(2)
I4 Sb1 I2 Sb1 . 3_666 -92.77(2)
I2 Sb1 I2 Sb1 3_666 3_666 0.0
N3 C11 C12 C13 . . 0.5(14)
C11 C12 C13 C14 . . -1.6(13)
C11 C12 C13 C13 . 3_685 178.7(10)
C12 C13 C14 C15 . . 1.7(15)
C13 C13 C14 C15 3_685 . -178.5(11)
C13 C14 C15 N3 . . -0.8(18)
C14 C15 N3 C11 . . -0.3(16)
C12 C11 N3 C15 . . 0.5(15)
